data_4500105
loop_
_publ_author_name
'Xie, Jingli'
'Batten, Stuart R.'
'Zou, Yang'
'Ren, Xiaoming'

_publ_section_title
;
 Observation of in Situ Ligand Reactions during the Assembly of
 Crystalline Zn&#x2212;S Clusters
;
_journal_issue 1
_journal_name_full 'Crystal Growth &amp; Design'
_journal_page_first 16
_journal_paper_doi 10.1021/cg100926g
_journal_volume 11
_journal_year 2011
_chemical_formula_sum 'C94 H78 I2 N2 S15 Zn8'
_chemical_formula_weight 2493.24
_chemical_name_systematic
; 
 ? 
;
_space_group_IT_number 14
_symmetry_cell_setting monoclinic
_symmetry_space_group_name_Hall '-P 2ybc'
_symmetry_space_group_name_H-M 'P 1 21/c 1'
_atom_sites_solution_hydrogens geom
_atom_sites_solution_primary direct
_atom_sites_solution_secondary difmap
_audit_creation_method SHELXL-97
_cell_angle_alpha 90.00
_cell_angle_beta 91.984(9)
_cell_angle_gamma 90.00
_cell_formula_units_Z 4
_cell_length_a 26.183(12)
_cell_length_b 12.963(6)
_cell_length_c 28.952(13)
_cell_measurement_reflns_used 17224
_cell_measurement_temperature 130(2)
_cell_measurement_theta_max 25.00
_cell_measurement_theta_min 1.41
_cell_volume 9821(8)
_computing_cell_refinement 'SMART (Siemens, 1996)'
_computing_data_collection 'SMART (Siemens, 1996)'
_computing_data_reduction SAINT
_computing_molecular_graphics SHELXTL
_computing_publication_material
;
SHELXTL, PARST (Nardelli, 1995) and PLATON (Spek, 1990)
;
_computing_structure_refinement 'SHELXL-97 (Sheldrick, 1997)'
_computing_structure_solution 'SHELXS-97 (Sheldrick, 1990)'
_diffrn_ambient_temperature 130(2)
_diffrn_measured_fraction_theta_full 0.995
_diffrn_measured_fraction_theta_max 0.995
_diffrn_measurement_device_type 'CCD area detector'
_diffrn_measurement_method '\w scans'
_diffrn_radiation_monochromator graphite
_diffrn_radiation_source 'fine-focus sealed tube'
_diffrn_radiation_type MoK\a
_diffrn_radiation_wavelength 0.71073
_diffrn_reflns_av_R_equivalents 0.1048
_diffrn_reflns_av_sigmaI/netI 0.1404
_diffrn_reflns_limit_h_max 31
_diffrn_reflns_limit_h_min -26
_diffrn_reflns_limit_k_max 15
_diffrn_reflns_limit_k_min -15
_diffrn_reflns_limit_l_max 34
_diffrn_reflns_limit_l_min -31
_diffrn_reflns_number 49005
_diffrn_reflns_theta_full 25.00
_diffrn_reflns_theta_max 25.00
_diffrn_reflns_theta_min 1.41
_exptl_absorpt_coefficient_mu 2.912
_exptl_absorpt_correction_T_max 0.625
_exptl_absorpt_correction_T_min 0.368
_exptl_absorpt_correction_type empirical
_exptl_absorpt_process_details 'SADABS (Sheldrick, 1996)'
_exptl_crystal_colour colorless
_exptl_crystal_density_diffrn 1.686
_exptl_crystal_density_method 'not measured'
_exptl_crystal_description block
_exptl_crystal_F_000 4968
_exptl_crystal_size_max 0.80
_exptl_crystal_size_mid 0.30
_exptl_crystal_size_min 0.16
_refine_diff_density_max 3.141
_refine_diff_density_min -1.887
_refine_diff_density_rms 0.142
_refine_ls_extinction_method none
_refine_ls_goodness_of_fit_ref 1.050
_refine_ls_hydrogen_treatment constr
_refine_ls_matrix_type full
_refine_ls_number_parameters 1075
_refine_ls_number_reflns 17224
_refine_ls_number_restraints 0
_refine_ls_restrained_S_all 1.050
_refine_ls_R_factor_all 0.1176
_refine_ls_R_factor_gt 0.0683
_refine_ls_shift/su_max 0.090
_refine_ls_shift/su_mean 0.002
_refine_ls_structure_factor_coef Fsqd
_refine_ls_weighting_details 'calc w=1/[\s^2^(Fo^2^)+(0.0317P)^2^+0.0000P] where P=(Fo^2^+2Fc^2^)/3'
_refine_ls_weighting_scheme calc
_refine_ls_wR_factor_gt 0.1513
_refine_ls_wR_factor_ref 0.1677
_reflns_number_gt 10589
_reflns_number_total 17224
_reflns_threshold_expression >2sigma(I)
_cod_data_source_file cg100926g_si_003.cif
_cod_data_source_block 4
_cod_depositor_comments
;
The following automatic conversions were performed:

'_symmetry_cell_setting' value 'Monoclinic' changed to 'monoclinic'
according to /home/saulius/struct/CIF-dictionaries/cif_core.dic
dictionary named 'cif_core.dic' version 2.4.1 from 2010-06-29.

Automatic conversion script
Id: cif_fix_values 1715 2011-07-08 13:25:40Z adriana 
;
_cod_original_cell_volume 9820(8)
_cod_original_sg_symbol_H-M P2(1)/c
_cod_database_code 4500105

loop_
_symmetry_equiv_pos_as_xyz
'x, y, z'
'-x, y+1/2, -z+1/2'
'-x, -y, -z'
'x, -y-1/2, z-1/2'

loop_
_atom_site_label
_atom_site_type_symbol
_atom_site_fract_x
_atom_site_fract_y
_atom_site_fract_z
_atom_site_U_iso_or_equiv
_atom_site_adp_type
_atom_site_occupancy
_atom_site_symmetry_multiplicity
_atom_site_calc_flag
_atom_site_refinement_flags
Zn1 Zn 0.36341(3) 0.97815(8) 0.35802(3) 0.0353(2) Uani 1 1 d .
Zn2 Zn 0.21635(3) 0.97148(7) 0.32655(3) 0.0294(2) Uani 1 1 d .
Zn3 Zn 0.31167(3) 0.93595(7) 0.23330(3) 0.0316(2) Uani 1 1 d .
Zn4 Zn 0.29751(3) 0.73026(7) 0.32784(3) 0.0300(2) Uani 1 1 d .
Zn5 Zn 0.16074(3) 0.72188(8) 0.35247(3) 0.0337(2) Uani 1 1 d .
Zn6 Zn 0.17709(4) 1.05579(8) 0.20543(3) 0.0397(3) Uani 1 1 d .
Zn7 Zn 0.31517(3) 0.66064(8) 0.20558(3) 0.0334(2) Uani 1 1 d .
Zn8 Zn 0.19233(3) 0.77156(8) 0.23140(3) 0.0309(2) Uani 1 1 d .
S1 S 0.43839(13) 1.0333(3) 0.38888(12) 0.0893(10) Uiso 1 1 d .
S2 S 0.33804(8) 0.81554(17) 0.38945(7) 0.0356(5) Uani 1 1 d .
S3 S 0.28547(7) 1.07258(16) 0.35193(7) 0.0322(5) Uani 1 1 d .
S4 S 0.38548(7) 0.93887(17) 0.27959(7) 0.0337(5) Uani 1 1 d .
S5 S 0.18165(7) 0.87863(17) 0.38864(7) 0.0337(5) Uani 1 1 d .
S6 S 0.15049(7) 1.04922(17) 0.28355(7) 0.0342(5) Uani 1 1 d .
S7 S 0.26722(8) 1.08772(17) 0.21660(7) 0.0370(5) Uani 1 1 d .
S8 S 0.31802(7) 0.82235(17) 0.17002(7) 0.0332(5) Uani 1 1 d .
S9 S 0.35503(7) 0.64966(16) 0.27841(7) 0.0310(5) Uani 1 1 d .
S10 S 0.22940(7) 0.61270(17) 0.21094(7) 0.0352(5) Uani 1 1 d .
S11 S 0.23298(8) 0.61703(17) 0.35162(7) 0.0370(5) Uani 1 1 d .
S12 S 0.12234(7) 0.75609(18) 0.28027(7) 0.0359(5) Uani 1 1 d .
S13 S 0.17266(7) 0.88837(17) 0.17231(7) 0.0344(5) Uani 1 1 d .
S14 S 0.12883(11) 1.1856(2) 0.17404(10) 0.0662(8) Uani 1 1 d .
S15 S 0.25388(7) 0.84799(15) 0.28006(6) 0.0253(4) Uani 1 1 d .
I1 I 0.07372(4) 0.68364(9) 0.53690(3) 0.1108(4) Uani 1 1 d .
I2 I 0.37559(3) 0.59866(7) 0.01508(2) 0.0742(3) Uani 1 1 d .
N1 N 0.1081(3) 0.6546(5) 0.3945(2) 0.0368(17) Uani 1 1 d .
N2 N 0.3549(3) 0.5726(5) 0.1608(2) 0.0379(17) Uani 1 1 d .
C1 C 0.4338(3) 1.1160(7) 0.4343(3) 0.042(2) Uani 1 1 d .
C2 C 0.3944(4) 1.1824(8) 0.4400(3) 0.058(3) Uani 1 1 d .
H2 H 0.3658 1.1802 0.4190 0.070 Uiso 1 1 calc R
C3 C 0.3951(4) 1.2530(11) 0.4756(5) 0.104(5) Uani 1 1 d .
H3 H 0.3671 1.2986 0.4790 0.125 Uiso 1 1 calc R
C4 C 0.4357(5) 1.2572(12) 0.5056(5) 0.106(5) Uani 1 1 d .
H4 H 0.4370 1.3081 0.5292 0.127 Uiso 1 1 calc R
C5 C 0.4745(4) 1.1892(11) 0.5023(4) 0.080(4) Uani 1 1 d .
H5 H 0.5020 1.1891 0.5245 0.096 Uiso 1 1 calc R
C6 C 0.4736(4) 1.1221(8) 0.4672(4) 0.060(3) Uani 1 1 d .
H6 H 0.5016 1.0762 0.4647 0.073 Uiso 1 1 calc R
C7 C 0.3927(3) 0.7365(7) 0.4020(3) 0.037(2) Uani 1 1 d .
C8 C 0.4385(3) 0.7487(7) 0.3784(3) 0.047(2) Uani 1 1 d .
H8 H 0.4417 0.8012 0.3559 0.056 Uiso 1 1 calc R
C9 C 0.4785(4) 0.6826(9) 0.3889(4) 0.067(3) Uani 1 1 d .
H9 H 0.5099 0.6918 0.3740 0.081 Uiso 1 1 calc R
C10 C 0.4743(4) 0.6045(9) 0.4201(4) 0.068(3) Uani 1 1 d .
H10 H 0.5023 0.5593 0.4261 0.082 Uiso 1 1 calc R
C11 C 0.4294(5) 0.5910(8) 0.4430(3) 0.065(3) Uani 1 1 d .
H11 H 0.4262 0.5369 0.4648 0.077 Uiso 1 1 calc R
C12 C 0.3888(4) 0.6581(7) 0.4335(3) 0.050(2) Uani 1 1 d .
H12 H 0.3579 0.6494 0.4492 0.060 Uiso 1 1 calc R
C13 C 0.2651(3) 1.1121(6) 0.4079(3) 0.033(2) Uani 1 1 d .
C14 C 0.2384(3) 1.2012(7) 0.4113(3) 0.047(2) Uani 1 1 d .
H14 H 0.2318 1.2414 0.3843 0.057 Uiso 1 1 calc R
C15 C 0.2209(4) 1.2346(8) 0.4525(4) 0.059(3) Uani 1 1 d .
H15 H 0.2013 1.2961 0.4542 0.071 Uiso 1 1 calc R
C16 C 0.2322(4) 1.1775(9) 0.4912(4) 0.062(3) Uani 1 1 d .
H16 H 0.2209 1.2006 0.5202 0.074 Uiso 1 1 calc R
C17 C 0.2592(4) 1.0885(8) 0.4888(3) 0.057(3) Uani 1 1 d .
H17 H 0.2668 1.0502 0.5162 0.068 Uiso 1 1 calc R
C18 C 0.2760(3) 1.0527(8) 0.4464(3) 0.047(2) Uani 1 1 d .
H18 H 0.2943 0.9897 0.4442 0.056 Uiso 1 1 calc R
C19 C 0.4235(3) 1.0427(6) 0.2600(3) 0.0320(19) Uani 1 1 d .
C20 C 0.4049(4) 1.1390(8) 0.2576(4) 0.064(3) Uani 1 1 d .
H20 H 0.3708 1.1517 0.2662 0.077 Uiso 1 1 calc R
C21 C 0.4349(5) 1.2210(9) 0.2427(4) 0.079(4) Uani 1 1 d .
H21 H 0.4207 1.2883 0.2404 0.095 Uiso 1 1 calc R
C22 C 0.4844(5) 1.2049(11) 0.2315(4) 0.078(4) Uani 1 1 d .
H22 H 0.5056 1.2605 0.2227 0.093 Uiso 1 1 calc R
C23 C 0.5020(4) 1.1075(12) 0.2333(4) 0.090(4) Uani 1 1 d .
H23 H 0.5360 1.0935 0.2247 0.108 Uiso 1 1 calc R
C24 C 0.4716(4) 1.0278(9) 0.2476(4) 0.070(3) Uani 1 1 d .
H24 H 0.4853 0.9599 0.2487 0.084 Uiso 1 1 calc R
C25 C 0.1233(3) 0.9391(7) 0.4043(3) 0.036(2) Uani 1 1 d .
C26 C 0.0774(3) 0.9188(8) 0.3815(3) 0.052(3) Uani 1 1 d .
H26 H 0.0759 0.8737 0.3557 0.062 Uiso 1 1 calc R
C27 C 0.0335(4) 0.9649(10) 0.3968(4) 0.073(3) Uani 1 1 d .
H27 H 0.0017 0.9520 0.3811 0.087 Uiso 1 1 calc R
C28 C 0.0353(5) 1.0291(11) 0.4346(4) 0.085(4) Uani 1 1 d .
H28 H 0.0048 1.0585 0.4457 0.102 Uiso 1 1 calc R
C29 C 0.0806(6) 1.0498(11) 0.4555(4) 0.104(5) Uani 1 1 d .
H29 H 0.0819 1.0957 0.4811 0.125 Uiso 1 1 calc R
C30 C 0.1249(4) 1.0067(9) 0.4410(3) 0.068(3) Uani 1 1 d .
H30 H 0.1566 1.0232 0.4562 0.082 Uiso 1 1 calc R
C31 C 0.1516(3) 1.1783(6) 0.3057(3) 0.037(2) Uani 1 1 d .
C32 C 0.1237(3) 1.1990(7) 0.3448(3) 0.049(2) Uani 1 1 d .
H32 H 0.1043 1.1460 0.3586 0.059 Uiso 1 1 calc R
C33 C 0.1243(4) 1.2981(8) 0.3634(4) 0.060(3) Uani 1 1 d .
H33 H 0.1044 1.3130 0.3894 0.073 Uiso 1 1 calc R
C34 C 0.1529(4) 1.3727(8) 0.3449(4) 0.071(3) Uani 1 1 d .
H34 H 0.1544 1.4390 0.3589 0.085 Uiso 1 1 calc R
C35 C 0.1802(4) 1.3534(8) 0.3058(4) 0.057(3) Uani 1 1 d .
H35 H 0.1989 1.4075 0.2921 0.069 Uiso 1 1 calc R
C36 C 0.1804(3) 1.2553(7) 0.2863(3) 0.048(2) Uani 1 1 d .
H36 H 0.2000 1.2415 0.2600 0.058 Uiso 1 1 calc R
C37 C 0.2914(3) 1.1485(7) 0.1676(3) 0.041(2) Uani 1 1 d .
C38 C 0.2715(4) 1.2425(9) 0.1543(4) 0.077(4) Uani 1 1 d .
H38 H 0.2441 1.2714 0.1707 0.093 Uiso 1 1 calc R
C39 C 0.2911(5) 1.2957(10) 0.1173(5) 0.094(4) Uani 1 1 d .
H39 H 0.2779 1.3620 0.1095 0.113 Uiso 1 1 calc R
C40 C 0.3285(5) 1.2550(12) 0.0922(4) 0.096(5) Uani 1 1 d .
H40 H 0.3401 1.2898 0.0657 0.116 Uiso 1 1 calc R
C41 C 0.3493(6) 1.1636(12) 0.1055(4) 0.103(5) Uani 1 1 d .
H41 H 0.3769 1.1364 0.0888 0.124 Uiso 1 1 calc R
C42 C 0.3315(5) 1.1090(9) 0.1424(4) 0.082(4) Uani 1 1 d .
H42 H 0.3465 1.0446 0.1507 0.098 Uiso 1 1 calc R
C43 C 0.3806(3) 0.8269(6) 0.1466(3) 0.034(2) Uani 1 1 d .
C44 C 0.3842(4) 0.8553(8) 0.1016(3) 0.055(3) Uani 1 1 d .
H44 H 0.3544 0.8764 0.0844 0.066 Uiso 1 1 calc R
C45 C 0.4310(4) 0.8539(9) 0.0804(3) 0.068(3) Uani 1 1 d .
H45 H 0.4334 0.8760 0.0493 0.082 Uiso 1 1 calc R
C46 C 0.4732(4) 0.8208(9) 0.1044(4) 0.076(4) Uani 1 1 d .
H46 H 0.5049 0.8164 0.0896 0.091 Uiso 1 1 calc R
C47 C 0.4701(4) 0.7938(9) 0.1496(4) 0.070(3) Uani 1 1 d .
H47 H 0.5001 0.7735 0.1667 0.084 Uiso 1 1 calc R
C48 C 0.4236(3) 0.7959(8) 0.1710(3) 0.053(3) Uani 1 1 d .
H48 H 0.4215 0.7759 0.2025 0.064 Uiso 1 1 calc R
C49 C 0.3529(3) 0.5181(7) 0.2974(3) 0.034(2) Uani 1 1 d .
C50 C 0.3202(3) 0.4442(7) 0.2785(3) 0.049(2) Uani 1 1 d .
H50 H 0.2977 0.4621 0.2534 0.059 Uiso 1 1 calc R
C51 C 0.3198(4) 0.3459(7) 0.2956(4) 0.056(3) Uani 1 1 d .
H51 H 0.2970 0.2958 0.2827 0.068 Uiso 1 1 calc R
C52 C 0.3529(4) 0.3207(8) 0.3315(4) 0.061(3) Uani 1 1 d .
H52 H 0.3525 0.2525 0.3435 0.073 Uiso 1 1 calc R
C53 C 0.3855(4) 0.3895(8) 0.3500(4) 0.062(3) Uani 1 1 d .
H53 H 0.4090 0.3696 0.3741 0.075 Uiso 1 1 calc R
C54 C 0.3849(3) 0.4897(7) 0.3339(3) 0.047(2) Uani 1 1 d .
H54 H 0.4067 0.5396 0.3483 0.057 Uiso 1 1 calc R
C55 C 0.2077(3) 0.5766(7) 0.1550(3) 0.040(2) Uani 1 1 d .
C56 C 0.2158(3) 0.6345(8) 0.1165(3) 0.051(3) Uani 1 1 d .
H56 H 0.2351 0.6964 0.1193 0.061 Uiso 1 1 calc R
C57 C 0.1961(4) 0.6044(11) 0.0728(4) 0.077(4) Uani 1 1 d .
H57 H 0.2007 0.6456 0.0461 0.092 Uiso 1 1 calc R
C58 C 0.1697(5) 0.5127(13) 0.0703(5) 0.094(5) Uani 1 1 d .
H58 H 0.1569 0.4897 0.0410 0.113 Uiso 1 1 calc R
C59 C 0.1612(5) 0.4538(11) 0.1080(5) 0.096(5) Uani 1 1 d .
H59 H 0.1421 0.3917 0.1049 0.115 Uiso 1 1 calc R
C60 C 0.1804(4) 0.4841(8) 0.1503(4) 0.064(3) Uani 1 1 d .
H60 H 0.1751 0.4424 0.1767 0.077 Uiso 1 1 calc R
C61 C 0.2495(3) 0.5877(7) 0.4110(3) 0.045(2) Uani 1 1 d .
C62 C 0.2686(4) 0.4891(9) 0.4192(4) 0.073(3) Uani 1 1 d .
H62 H 0.2727 0.4411 0.3948 0.087 Uiso 1 1 calc R
C63 C 0.2815(6) 0.4643(11) 0.4647(6) 0.108(5) Uani 1 1 d .
H63 H 0.2939 0.3968 0.4713 0.130 Uiso 1 1 calc R
C64 C 0.2771(5) 0.5324(13) 0.5004(5) 0.098(5) Uani 1 1 d .
H64 H 0.2880 0.5144 0.5310 0.117 Uiso 1 1 calc R
C65 C 0.2571(4) 0.6251(11) 0.4909(4) 0.081(4) Uani 1 1 d .
H65 H 0.2512 0.6713 0.5156 0.097 Uiso 1 1 calc R
C66 C 0.2448(4) 0.6559(9) 0.4466(3) 0.060(3) Uani 1 1 d .
H66 H 0.2330 0.7241 0.4407 0.072 Uiso 1 1 calc R
C67 C 0.0804(3) 0.6554(8) 0.2615(3) 0.038(2) Uani 1 1 d .
C68 C 0.0981(4) 0.5618(9) 0.2485(3) 0.059(3) Uani 1 1 d .
H68 H 0.1337 0.5478 0.2499 0.071 Uiso 1 1 calc R
C69 C 0.0634(5) 0.4861(9) 0.2328(4) 0.079(4) Uani 1 1 d .
H69 H 0.0752 0.4207 0.2229 0.095 Uiso 1 1 calc R
C70 C 0.0128(5) 0.5074(11) 0.2322(4) 0.080(4) Uani 1 1 d .
H70 H -0.0108 0.4566 0.2212 0.096 Uiso 1 1 calc R
C71 C -0.0046(4) 0.5981(11) 0.2465(4) 0.078(4) Uani 1 1 d .
H71 H -0.0404 0.6105 0.2462 0.094 Uiso 1 1 calc R
C72 C 0.0284(3) 0.6737(9) 0.2616(3) 0.063(3) Uani 1 1 d .
H72 H 0.0157 0.7379 0.2721 0.075 Uiso 1 1 calc R
C73 C 0.1087(3) 0.8479(7) 0.1638(3) 0.035(2) Uani 1 1 d .
C74 C 0.0667(3) 0.9050(8) 0.1764(3) 0.051(3) Uani 1 1 d .
H74 H 0.0712 0.9720 0.1892 0.061 Uiso 1 1 calc R
C75 C 0.0174(4) 0.8636(11) 0.1703(4) 0.071(3) Uani 1 1 d .
H75 H -0.0114 0.9038 0.1781 0.085 Uiso 1 1 calc R
C76 C 0.0104(4) 0.7676(10) 0.1534(4) 0.069(3) Uani 1 1 d .
H76 H -0.0232 0.7403 0.1499 0.082 Uiso 1 1 calc R
C77 C 0.0506(4) 0.7103(9) 0.1415(4) 0.064(3) Uani 1 1 d .
H77 H 0.0456 0.6432 0.1289 0.077 Uiso 1 1 calc R
C78 C 0.0993(3) 0.7500(8) 0.1477(3) 0.052(3) Uani 1 1 d .
H78 H 0.1276 0.7076 0.1406 0.062 Uiso 1 1 calc R
C79 C 0.1214(4) 1.1675(9) 0.1152(4) 0.071(3) Uani 1 1 d .
C80 C 0.0800(5) 1.2182(10) 0.0932(5) 0.098(5) Uani 1 1 d .
H80 H 0.0562 1.2566 0.1103 0.118 Uiso 1 1 calc R
C81 C 0.0751(6) 1.2097(12) 0.0432(5) 0.113(5) Uiso 1 1 d .
H81 H 0.0498 1.2494 0.0269 0.136 Uiso 1 1 calc R
C82 C 0.1050(7) 1.1480(14) 0.0200(6) 0.129(6) Uiso 1 1 d .
H82 H 0.0969 1.1373 -0.0119 0.155 Uiso 1 1 calc R
C83 C 0.1457(7) 1.0998(13) 0.0383(6) 0.131(6) Uani 1 1 d .
H83 H 0.1681 1.0610 0.0199 0.158 Uiso 1 1 calc R
C84 C 0.1543(6) 1.1098(12) 0.0892(5) 0.108(5) Uani 1 1 d .
H84 H 0.1827 1.0762 0.1039 0.130 Uiso 1 1 calc R
C85 C 0.1076(4) 0.6781(8) 0.4388(3) 0.053(3) Uani 1 1 d .
H85 H 0.1329 0.7242 0.4510 0.064 Uiso 1 1 calc R
C86 C 0.0725(4) 0.6391(8) 0.4677(3) 0.060(3) Uani 1 1 d .
C87 C 0.0363(5) 0.5746(9) 0.4500(4) 0.087(4) Uani 1 1 d .
H87 H 0.0112 0.5472 0.4695 0.104 Uiso 1 1 calc R
C88 C 0.0354(5) 0.5488(10) 0.4048(4) 0.091(5) Uani 1 1 d .
H88 H 0.0101 0.5037 0.3920 0.109 Uiso 1 1 calc R
C89 C 0.0728(3) 0.5903(7) 0.3778(3) 0.049(3) Uani 1 1 d .
H89 H 0.0731 0.5720 0.3460 0.059 Uiso 1 1 calc R
C90 C 0.3912(4) 0.5048(9) 0.1751(4) 0.072(3) Uani 1 1 d .
H90 H 0.3944 0.4870 0.2069 0.087 Uiso 1 1 calc R
C91 C 0.4235(4) 0.4612(9) 0.1442(4) 0.084(4) Uani 1 1 d .
H91 H 0.4491 0.4141 0.1550 0.101 Uiso 1 1 calc R
C92 C 0.4194(5) 0.4847(9) 0.0985(4) 0.077(4) Uani 1 1 d .
H92 H 0.4418 0.4542 0.0772 0.092 Uiso 1 1 calc R
C93 C 0.3831(3) 0.5522(8) 0.0838(3) 0.052(3) Uani 1 1 d .
C94 C 0.3514(3) 0.5955(7) 0.1158(3) 0.042(2) Uani 1 1 d .
H94 H 0.3261 0.6435 0.1053 0.050 Uiso 1 1 calc R

loop_
_atom_site_aniso_label
_atom_site_aniso_U_11
_atom_site_aniso_U_22
_atom_site_aniso_U_33
_atom_site_aniso_U_23
_atom_site_aniso_U_13
_atom_site_aniso_U_12
Zn1 0.0343(5) 0.0369(6) 0.0347(6) -0.0072(5) 0.0013(4) -0.0021(4)
Zn2 0.0312(5) 0.0287(6) 0.0285(5) -0.0026(4) 0.0043(4) 0.0011(4)
Zn3 0.0312(5) 0.0336(6) 0.0302(5) 0.0011(4) 0.0058(4) -0.0037(4)
Zn4 0.0324(5) 0.0302(6) 0.0278(5) -0.0006(4) 0.0045(4) 0.0022(4)
Zn5 0.0358(5) 0.0370(6) 0.0287(5) -0.0005(5) 0.0082(4) -0.0034(4)
Zn6 0.0438(6) 0.0366(6) 0.0386(6) 0.0039(5) 0.0020(5) 0.0002(5)
Zn7 0.0345(5) 0.0367(6) 0.0294(5) -0.0027(4) 0.0072(4) 0.0017(4)
Zn8 0.0304(5) 0.0364(6) 0.0260(5) -0.0020(4) 0.0032(4) -0.0039(4)
S2 0.0418(12) 0.0364(13) 0.0287(12) -0.0004(10) 0.0019(10) 0.0019(10)
S3 0.0339(11) 0.0309(13) 0.0319(12) -0.0053(10) 0.0030(9) -0.0035(9)
S4 0.0307(10) 0.0372(13) 0.0334(12) -0.0014(10) 0.0035(9) -0.0050(9)
S5 0.0344(11) 0.0346(13) 0.0328(12) -0.0034(10) 0.0077(9) 0.0000(9)
S6 0.0322(11) 0.0343(13) 0.0361(12) 0.0015(10) 0.0031(9) 0.0035(9)
S7 0.0404(12) 0.0347(14) 0.0364(13) 0.0081(10) 0.0089(10) -0.0001(10)
S8 0.0363(11) 0.0359(13) 0.0278(12) -0.0035(10) 0.0067(9) -0.0021(10)
S9 0.0323(10) 0.0303(12) 0.0307(12) -0.0028(9) 0.0060(9) 0.0022(9)
S10 0.0345(11) 0.0372(14) 0.0341(12) -0.0030(10) 0.0042(9) -0.0023(10)
S11 0.0393(12) 0.0320(13) 0.0403(13) 0.0014(10) 0.0096(10) -0.0013(10)
S12 0.0324(11) 0.0482(15) 0.0274(12) -0.0042(10) 0.0062(9) -0.0076(10)
S13 0.0333(11) 0.0401(14) 0.0297(12) 0.0019(10) 0.0004(9) -0.0008(10)
S14 0.0732(18) 0.0558(19) 0.069(2) 0.0157(15) -0.0045(15) 0.0158(15)
S15 0.0256(9) 0.0292(12) 0.0214(10) -0.0013(9) 0.0033(8) -0.0004(8)
I1 0.1648(9) 0.1312(9) 0.0387(5) -0.0157(5) 0.0374(5) -0.0483(7)
I2 0.0727(5) 0.1158(7) 0.0346(4) -0.0174(4) 0.0086(3) -0.0169(4)
N1 0.048(4) 0.038(5) 0.025(4) 0.001(3) 0.013(3) -0.008(4)
N2 0.048(4) 0.037(5) 0.030(4) -0.007(3) 0.014(3) 0.005(4)
C1 0.042(5) 0.037(6) 0.047(6) 0.006(4) 0.013(5) 0.002(4)
C2 0.055(6) 0.069(8) 0.050(7) -0.001(6) -0.006(5) -0.004(6)
C3 0.059(7) 0.128(13) 0.125(12) -0.077(10) -0.001(8) 0.018(7)
C4 0.064(8) 0.160(15) 0.094(10) -0.075(10) 0.004(8) -0.004(9)
C5 0.056(7) 0.136(13) 0.046(7) -0.013(7) -0.009(6) -0.012(8)
C6 0.052(6) 0.066(8) 0.063(7) -0.015(6) -0.010(6) 0.006(5)
C7 0.044(5) 0.034(5) 0.032(5) -0.010(4) -0.010(4) 0.006(4)
C8 0.056(6) 0.056(7) 0.027(5) 0.002(4) -0.002(4) 0.001(5)
C9 0.045(6) 0.073(9) 0.084(9) -0.017(7) -0.012(6) 0.016(6)
C10 0.074(8) 0.055(8) 0.074(8) -0.028(7) -0.029(7) 0.028(6)
C11 0.097(9) 0.049(7) 0.046(7) 0.002(5) -0.021(6) 0.018(6)
C12 0.059(6) 0.042(6) 0.048(6) 0.005(5) 0.001(5) 0.007(5)
C13 0.025(4) 0.034(5) 0.040(5) -0.018(4) 0.004(4) -0.007(4)
C14 0.056(6) 0.036(6) 0.050(6) -0.007(5) 0.007(5) 0.011(5)
C15 0.072(7) 0.050(7) 0.057(7) -0.006(6) 0.014(6) 0.029(5)
C16 0.060(6) 0.079(9) 0.048(7) -0.036(6) 0.015(5) 0.011(6)
C17 0.067(6) 0.070(8) 0.033(6) -0.002(5) -0.004(5) 0.009(6)
C18 0.060(6) 0.050(6) 0.032(5) -0.005(5) 0.007(5) 0.011(5)
C19 0.035(4) 0.033(5) 0.028(5) -0.006(4) 0.001(4) -0.006(4)
C20 0.045(6) 0.055(7) 0.095(9) 0.017(6) 0.012(6) 0.005(5)
C21 0.082(8) 0.042(7) 0.115(11) 0.007(7) 0.017(8) -0.016(6)
C22 0.080(9) 0.092(11) 0.063(8) -0.005(7) 0.026(7) -0.048(8)
C23 0.049(7) 0.118(12) 0.106(10) 0.002(9) 0.047(7) -0.025(7)
C24 0.047(6) 0.062(8) 0.102(9) 0.003(7) 0.038(6) -0.001(5)
C25 0.049(5) 0.037(5) 0.023(5) 0.000(4) 0.001(4) 0.015(4)
C26 0.056(6) 0.054(7) 0.045(6) -0.011(5) 0.008(5) 0.000(5)
C27 0.055(7) 0.088(10) 0.075(8) -0.001(7) 0.002(6) 0.015(6)
C28 0.081(9) 0.114(12) 0.063(9) -0.004(8) 0.022(7) 0.051(8)
C29 0.120(11) 0.135(13) 0.057(8) -0.047(8) 0.008(8) 0.068(10)
C30 0.070(7) 0.096(9) 0.039(6) -0.035(6) -0.003(5) 0.034(6)
C31 0.032(4) 0.021(5) 0.057(6) 0.000(4) 0.004(4) 0.010(4)
C32 0.041(5) 0.039(6) 0.068(7) -0.003(5) 0.013(5) 0.005(4)
C33 0.048(6) 0.053(7) 0.081(8) -0.026(6) 0.009(6) 0.007(5)
C34 0.055(6) 0.037(7) 0.121(11) -0.018(7) 0.015(7) 0.012(5)
C35 0.051(6) 0.043(7) 0.077(8) 0.002(6) 0.005(6) -0.001(5)
C36 0.051(5) 0.032(6) 0.062(7) -0.005(5) 0.007(5) 0.008(4)
C37 0.052(5) 0.030(5) 0.042(6) 0.011(4) 0.006(5) -0.012(4)
C38 0.064(7) 0.077(9) 0.091(9) 0.039(7) 0.019(7) 0.011(6)
C39 0.096(10) 0.084(10) 0.103(11) 0.060(9) 0.003(8) 0.004(8)
C40 0.110(11) 0.109(13) 0.073(9) 0.041(9) 0.038(8) -0.003(9)
C41 0.128(12) 0.095(12) 0.091(10) 0.020(9) 0.073(9) -0.019(9)
C42 0.100(9) 0.064(9) 0.085(9) 0.004(7) 0.040(8) 0.003(7)
C43 0.050(5) 0.034(5) 0.018(4) -0.006(4) 0.003(4) -0.004(4)
C44 0.059(6) 0.069(8) 0.039(6) -0.004(5) 0.012(5) -0.002(5)
C45 0.068(7) 0.100(10) 0.037(6) 0.008(6) 0.021(6) -0.006(7)
C46 0.065(8) 0.095(10) 0.070(9) -0.021(7) 0.035(7) -0.015(7)
C47 0.035(5) 0.104(10) 0.071(8) -0.019(7) 0.010(5) -0.002(6)
C48 0.051(6) 0.073(8) 0.035(6) 0.000(5) 0.007(5) -0.001(5)
C49 0.034(4) 0.042(6) 0.026(5) -0.002(4) 0.002(4) 0.001(4)
C50 0.048(5) 0.032(6) 0.065(7) -0.001(5) -0.009(5) -0.003(4)
C51 0.058(6) 0.025(6) 0.085(8) -0.001(5) -0.002(6) -0.013(5)
C52 0.074(7) 0.041(7) 0.069(8) 0.024(6) 0.004(6) 0.002(6)
C53 0.079(7) 0.039(7) 0.067(7) 0.018(6) -0.020(6) -0.007(6)
C54 0.061(6) 0.036(6) 0.044(6) -0.001(5) -0.010(5) -0.007(5)
C55 0.034(4) 0.051(6) 0.035(5) -0.016(5) 0.002(4) 0.000(4)
C56 0.045(5) 0.061(7) 0.047(6) -0.005(5) 0.007(5) 0.007(5)
C57 0.075(8) 0.111(12) 0.044(7) -0.006(7) 0.009(6) 0.005(8)
C58 0.075(8) 0.149(15) 0.059(9) -0.062(9) 0.003(7) -0.021(9)
C59 0.112(11) 0.102(12) 0.074(10) -0.047(9) 0.002(9) -0.031(9)
C60 0.064(6) 0.059(8) 0.069(8) -0.023(6) 0.007(6) -0.017(6)
C61 0.043(5) 0.036(6) 0.056(6) 0.007(5) 0.004(5) 0.000(4)
C62 0.079(8) 0.050(8) 0.088(9) 0.019(7) -0.014(7) 0.001(6)
C63 0.131(13) 0.059(10) 0.130(14) 0.035(10) -0.052(11) -0.015(9)
C64 0.087(9) 0.116(14) 0.088(11) 0.060(10) -0.029(8) -0.030(9)
C65 0.075(8) 0.115(12) 0.053(8) 0.020(8) 0.004(6) 0.016(8)
C66 0.069(7) 0.074(8) 0.038(6) 0.011(6) 0.003(5) 0.025(6)
C67 0.037(5) 0.055(7) 0.023(5) 0.007(4) 0.003(4) -0.008(4)
C68 0.055(6) 0.073(8) 0.050(6) -0.001(6) 0.017(5) -0.027(6)
C69 0.093(9) 0.072(9) 0.076(8) -0.015(7) 0.032(7) -0.044(7)
C70 0.080(9) 0.101(12) 0.058(8) 0.003(7) -0.004(7) -0.053(8)
C71 0.033(6) 0.109(11) 0.092(10) 0.030(9) -0.005(6) -0.024(7)
C72 0.040(6) 0.081(9) 0.065(7) 0.016(6) -0.015(5) -0.015(6)
C73 0.043(5) 0.037(6) 0.025(5) 0.008(4) -0.004(4) 0.004(4)
C74 0.055(6) 0.053(7) 0.046(6) 0.000(5) 0.001(5) 0.002(5)
C75 0.038(6) 0.105(11) 0.069(8) 0.017(7) 0.005(5) 0.016(6)
C76 0.048(6) 0.088(10) 0.069(8) 0.012(7) -0.009(6) -0.027(7)
C77 0.056(7) 0.064(8) 0.070(8) 0.002(6) -0.013(6) -0.030(6)
C78 0.048(6) 0.059(7) 0.047(6) 0.001(5) -0.009(5) 0.001(5)
C79 0.072(8) 0.059(8) 0.080(9) 0.039(7) -0.013(7) -0.028(6)
C80 0.089(9) 0.102(11) 0.102(11) 0.041(9) -0.035(8) -0.008(8)
C83 0.155(15) 0.127(15) 0.117(14) 0.033(11) 0.066(12) -0.005(12)
C84 0.128(13) 0.137(15) 0.058(9) 0.023(9) -0.008(9) -0.020(11)
C85 0.066(6) 0.068(8) 0.027(5) -0.002(5) 0.014(5) -0.020(5)
C86 0.078(7) 0.066(8) 0.038(6) 0.007(5) 0.036(5) -0.018(6)
C87 0.112(10) 0.082(9) 0.070(9) -0.005(7) 0.055(8) -0.059(8)
C88 0.117(10) 0.102(11) 0.057(8) -0.029(7) 0.039(7) -0.077(8)
C89 0.064(6) 0.046(6) 0.039(6) -0.007(5) 0.018(5) -0.016(5)
C90 0.084(8) 0.080(9) 0.054(7) 0.018(6) 0.022(6) 0.040(7)
C91 0.095(9) 0.081(9) 0.079(9) 0.011(7) 0.033(7) 0.068(7)
C92 0.102(9) 0.085(10) 0.045(7) 0.002(6) 0.042(7) 0.026(7)
C93 0.047(5) 0.066(7) 0.044(6) -0.012(5) 0.013(5) 0.004(5)
C94 0.038(5) 0.045(6) 0.042(6) -0.012(5) 0.007(4) -0.005(4)

loop_
_atom_type_symbol
_atom_type_description
_atom_type_scat_dispersion_real
_atom_type_scat_dispersion_imag
_atom_type_scat_source
C C 0.0033 0.0016 'International Tables Vol C Tables 4.2.6.8 and 6.1.1.4'
H H 0.0000 0.0000 'International Tables Vol C Tables 4.2.6.8 and 6.1.1.4'
N N 0.0061 0.0033 'International Tables Vol C Tables 4.2.6.8 and 6.1.1.4'
S S 0.1246 0.1234 'International Tables Vol C Tables 4.2.6.8 and 6.1.1.4'
Zn Zn 0.2839 1.4301 'International Tables Vol C Tables 4.2.6.8 and 6.1.1.4'
I I -0.4742 1.8119 'International Tables Vol C Tables 4.2.6.8 and 6.1.1.4'

loop_
_geom_angle_atom_site_label_1
_geom_angle_atom_site_label_2
_geom_angle_atom_site_label_3
_geom_angle
S1 Zn1 S3 126.95(12)
S1 Zn1 S2 112.25(11)
S3 Zn1 S2 103.41(8)
S1 Zn1 S4 101.92(11)
S3 Zn1 S4 105.72(8)
S2 Zn1 S4 104.45(8)
S6 Zn2 S15 107.97(8)
S6 Zn2 S3 118.61(9)
S15 Zn2 S3 103.29(8)
S6 Zn2 S5 109.26(8)
S15 Zn2 S5 105.64(8)
S3 Zn2 S5 111.10(8)
S4 Zn3 S7 120.53(9)
S4 Zn3 S15 102.42(8)
S7 Zn3 S15 101.63(8)
S4 Zn3 S8 112.33(8)
S7 Zn3 S8 114.45(9)
S15 Zn3 S8 101.99(8)
S2 Zn4 S15 110.21(9)
S2 Zn4 S9 113.12(8)
S15 Zn4 S9 103.89(8)
S2 Zn4 S11 112.63(9)
S15 Zn4 S11 103.84(8)
S9 Zn4 S11 112.37(9)
N1 Zn5 S11 108.6(2)
N1 Zn5 S12 109.5(2)
S11 Zn5 S12 115.26(8)
N1 Zn5 S5 104.7(2)
S11 Zn5 S5 109.48(9)
S12 Zn5 S5 108.84(9)
S14 Zn6 S13 119.75(10)
S14 Zn6 S6 103.20(10)
S13 Zn6 S6 109.74(8)
S14 Zn6 S7 117.06(10)
S13 Zn6 S7 104.21(8)
S6 Zn6 S7 101.26(8)
N2 Zn7 S9 108.6(2)
N2 Zn7 S8 101.4(2)
S9 Zn7 S8 115.74(8)
N2 Zn7 S10 113.9(2)
S9 Zn7 S10 108.99(8)
S8 Zn7 S10 108.22(8)
S15 Zn8 S13 107.40(8)
S15 Zn8 S10 103.97(8)
S13 Zn8 S10 117.72(9)
S15 Zn8 S12 102.06(8)
S13 Zn8 S12 109.80(8)
S10 Zn8 S12 114.24(9)
C1 S1 Zn1 115.0(3)
C7 S2 Zn4 102.9(3)
C7 S2 Zn1 110.5(3)
Zn4 S2 Zn1 104.60(9)
C13 S3 Zn2 101.1(2)
C13 S3 Zn1 111.1(3)
Zn2 S3 Zn1 112.84(10)
C19 S4 Zn3 107.1(3)
C19 S4 Zn1 107.1(3)
Zn3 S4 Zn1 109.00(9)
C25 S5 Zn5 107.7(3)
C25 S5 Zn2 108.8(3)
Zn5 S5 Zn2 101.02(9)
C31 S6 Zn2 102.2(3)
C31 S6 Zn6 107.6(3)
Zn2 S6 Zn6 106.70(9)
C37 S7 Zn3 110.8(3)
C37 S7 Zn6 110.3(3)
Zn3 S7 Zn6 111.31(9)
C43 S8 Zn7 103.9(3)
C43 S8 Zn3 111.3(3)
Zn7 S8 Zn3 102.31(9)
C49 S9 Zn7 108.6(3)
C49 S9 Zn4 102.1(3)
Zn7 S9 Zn4 104.32(9)
C55 S10 Zn7 106.8(3)
C55 S10 Zn8 109.9(3)
Zn7 S10 Zn8 100.88(9)
C61 S11 Zn5 106.4(3)
C61 S11 Zn4 105.0(3)
Zn5 S11 Zn4 103.30(10)
C67 S12 Zn5 112.1(3)
C67 S12 Zn8 111.3(3)
Zn5 S12 Zn8 103.53(9)
C73 S13 Zn8 95.4(3)
C73 S13 Zn6 111.2(3)
Zn8 S13 Zn6 106.93(9)
C79 S14 Zn6 109.6(4)
Zn8 S15 Zn2 110.21(8)
Zn8 S15 Zn4 113.30(9)
Zn2 S15 Zn4 108.33(8)
Zn8 S15 Zn3 107.65(8)
Zn2 S15 Zn3 106.93(9)
Zn4 S15 Zn3 110.23(8)
C85 N1 C89 118.2(8)
C85 N1 Zn5 120.3(6)
C89 N1 Zn5 121.5(6)
C94 N2 C90 117.9(8)
C94 N2 Zn7 118.4(6)
C90 N2 Zn7 122.7(6)
C2 C1 C6 115.7(9)
C2 C1 S1 124.6(8)
C6 C1 S1 119.6(7)
C1 C2 C3 121.5(10)
C1 C2 H2 119.2
C3 C2 H2 119.2
C4 C3 C2 119.8(12)
C4 C3 H3 120.1
C2 C3 H3 120.1
C5 C4 C3 120.3(12)
C5 C4 H4 119.8
C3 C4 H4 119.8
C6 C5 C4 119.1(11)
C6 C5 H5 120.5
C4 C5 H5 120.5
C5 C6 C1 123.4(10)
C5 C6 H6 118.3
C1 C6 H6 118.3
C12 C7 C8 119.3(8)
C12 C7 S2 118.8(7)
C8 C7 S2 121.8(7)
C9 C8 C7 118.5(9)
C9 C8 H8 120.7
C7 C8 H8 120.7
C10 C9 C8 121.9(11)
C10 C9 H9 119.1
C8 C9 H9 119.1
C9 C10 C11 120.1(10)
C9 C10 H10 120.0
C11 C10 H10 120.0
C10 C11 C12 118.9(10)
C10 C11 H11 120.6
C12 C11 H11 120.6
C7 C12 C11 121.3(9)
C7 C12 H12 119.3
C11 C12 H12 119.3
C14 C13 C18 120.7(8)
C14 C13 S3 118.5(7)
C18 C13 S3 120.7(6)
C13 C14 C15 121.6(9)
C13 C14 H14 119.2
C15 C14 H14 119.2
C14 C15 C16 118.3(9)
C14 C15 H15 120.8
C16 C15 H15 120.8
C17 C16 C15 121.2(9)
C17 C16 H16 119.4
C15 C16 H16 119.4
C16 C17 C18 120.4(9)
C16 C17 H17 119.8
C18 C17 H17 119.8
C13 C18 C17 117.6(9)
C13 C18 H18 121.2
C17 C18 H18 121.2
C24 C19 C20 117.7(9)
C24 C19 S4 121.3(7)
C20 C19 S4 121.0(7)
C19 C20 C21 121.1(9)
C19 C20 H20 119.4
C21 C20 H20 119.4
C22 C21 C20 120.4(11)
C22 C21 H21 119.8
C20 C21 H21 119.8
C23 C22 C21 117.5(11)
C23 C22 H22 121.2
C21 C22 H22 121.2
C22 C23 C24 121.0(11)
C22 C23 H23 119.5
C24 C23 H23 119.5
C19 C24 C23 122.2(11)
C19 C24 H24 118.9
C23 C24 H24 118.9
C26 C25 C30 119.7(8)
C26 C25 S5 122.3(7)
C30 C25 S5 118.0(7)
C25 C26 C27 119.1(9)
C25 C26 H26 120.5
C27 C26 H26 120.5
C28 C27 C26 120.8(11)
C28 C27 H27 119.6
C26 C27 H27 119.6
C29 C28 C27 119.1(11)
C29 C28 H28 120.5
C27 C28 H28 120.5
C28 C29 C30 121.8(11)
C28 C29 H29 119.1
C30 C29 H29 119.1
C29 C30 C25 119.5(10)
C29 C30 H30 120.3
C25 C30 H30 120.3
C36 C31 C32 120.0(8)
C36 C31 S6 122.1(7)
C32 C31 S6 117.9(7)
C33 C32 C31 119.5(9)
C33 C32 H32 120.3
C31 C32 H32 120.3
C34 C33 C32 120.6(10)
C34 C33 H33 119.7
C32 C33 H33 119.7
C33 C34 C35 120.4(10)
C33 C34 H34 119.8
C35 C34 H34 119.8
C34 C35 C36 120.5(10)
C34 C35 H35 119.7
C36 C35 H35 119.7
C31 C36 C35 119.0(9)
C31 C36 H36 120.5
C35 C36 H36 120.5
C38 C37 C42 117.7(9)
C38 C37 S7 118.6(8)
C42 C37 S7 123.6(8)
C37 C38 C39 120.6(11)
C37 C38 H38 119.7
C39 C38 H38 119.7
C40 C39 C38 121.2(12)
C40 C39 H39 119.4
C38 C39 H39 119.4
C39 C40 C41 118.8(12)
C39 C40 H40 120.6
C41 C40 H40 120.6
C40 C41 C42 121.8(13)
C40 C41 H41 119.1
C42 C41 H41 119.1
C41 C42 C37 119.8(12)
C41 C42 H42 120.1
C37 C42 H42 120.1
C44 C43 C48 119.5(8)
C44 C43 S8 117.7(7)
C48 C43 S8 122.6(6)
C43 C44 C45 120.7(9)
C43 C44 H44 119.7
C45 C44 H44 119.7
C46 C45 C44 119.7(10)
C46 C45 H45 120.2
C44 C45 H45 120.2
C45 C46 C47 120.1(10)
C45 C46 H46 120.0
C47 C46 H46 120.0
C46 C47 C48 120.4(10)
C46 C47 H47 119.8
C48 C47 H47 119.8
C43 C48 C47 119.6(9)
C43 C48 H48 120.2
C47 C48 H48 120.2
C54 C49 C50 118.0(8)
C54 C49 S9 117.8(7)
C50 C49 S9 124.2(7)
C51 C50 C49 121.1(9)
C51 C50 H50 119.5
C49 C50 H50 119.5
C52 C51 C50 118.9(9)
C52 C51 H51 120.5
C50 C51 H51 120.5
C53 C52 C51 121.7(10)
C53 C52 H52 119.2
C51 C52 H52 119.2
C52 C53 C54 119.5(10)
C52 C53 H53 120.2
C54 C53 H53 120.2
C49 C54 C53 120.8(9)
C49 C54 H54 119.6
C53 C54 H54 119.6
C56 C55 C60 119.0(9)
C56 C55 S10 123.4(7)
C60 C55 S10 117.6(8)
C55 C56 C57 121.3(10)
C55 C56 H56 119.3
C57 C56 H56 119.3
C58 C57 C56 117.1(11)
C58 C57 H57 121.5
C56 C57 H57 121.5
C59 C58 C57 122.7(11)
C59 C58 H58 118.6
C57 C58 H58 118.6
C58 C59 C60 119.6(12)
C58 C59 H59 120.2
C60 C59 H59 120.2
C59 C60 C55 120.2(11)
C59 C60 H60 119.9
C55 C60 H60 119.9
C66 C61 C62 120.5(10)
C66 C61 S11 124.0(7)
C62 C61 S11 115.5(8)
C63 C62 C61 116.7(12)
C63 C62 H62 121.6
C61 C62 H62 121.6
C64 C63 C62 123.1(13)
C64 C63 H63 118.5
C62 C63 H63 118.5
C65 C64 C63 117.8(13)
C65 C64 H64 121.1
C63 C64 H64 121.1
C64 C65 C66 122.2(13)
C64 C65 H65 118.9
C66 C65 H65 118.9
C61 C66 C65 119.5(11)
C61 C66 H66 120.2
C65 C66 H66 120.2
C68 C67 C72 120.0(9)
C68 C67 S12 121.8(7)
C72 C67 S12 118.1(8)
C67 C68 C69 119.5(10)
C67 C68 H68 120.2
C69 C68 H68 120.2
C70 C69 C68 119.0(12)
C70 C69 H69 120.5
C68 C69 H69 120.5
C71 C70 C69 121.4(11)
C71 C70 H70 119.3
C69 C70 H70 119.3
C70 C71 C72 120.8(11)
C70 C71 H71 119.6
C72 C71 H71 119.6
C71 C72 C67 119.2(11)
C71 C72 H72 120.4
C67 C72 H72 120.4
C78 C73 C74 116.7(8)
C78 C73 S13 118.7(7)
C74 C73 S13 124.3(7)
C73 C74 C75 119.8(10)
C73 C74 H74 120.1
C75 C74 H74 120.1
C76 C75 C74 120.9(10)
C76 C75 H75 119.6
C74 C75 H75 119.6
C77 C76 C75 120.3(10)
C77 C76 H76 119.8
C75 C76 H76 119.8
C76 C77 C78 119.3(11)
C76 C77 H77 120.4
C78 C77 H77 120.4
C73 C78 C77 122.9(10)
C73 C78 H78 118.6
C77 C78 H78 118.6
C84 C79 C80 119.4(13)
C84 C79 S14 124.2(10)
C80 C79 S14 116.4(12)
C79 C80 C81 117.3(15)
C79 C80 H80 121.4
C81 C80 H80 121.3
C82 C81 C80 121.3(16)
C82 C81 H81 119.3
C80 C81 H81 119.4
C83 C82 C81 124.2(19)
C83 C82 H82 117.8
C81 C82 H82 118.0
C82 C83 C84 116.5(17)
C82 C83 H83 121.8
C84 C83 H83 121.7
C79 C84 C83 120.8(15)
C79 C84 H84 119.6
C83 C84 H84 119.6
N1 C85 C86 122.7(9)
N1 C85 H85 118.6
C86 C85 H85 118.6
C87 C86 C85 118.5(9)
C87 C86 I1 121.5(7)
C85 C86 I1 120.0(8)
C88 C87 C86 120.5(9)
C88 C87 H87 119.7
C86 C87 H87 119.7
C87 C88 C89 117.7(10)
C87 C88 H88 121.2
C89 C88 H88 121.2
N1 C89 C88 122.4(9)
N1 C89 H89 118.8
C88 C89 H89 118.8
N2 C90 C91 120.8(10)
N2 C90 H90 119.6
C91 C90 H90 119.6
C92 C91 C90 120.8(10)
C92 C91 H91 119.6
C90 C91 H91 119.6
C93 C92 C91 118.9(9)
C93 C92 H92 120.5
C91 C92 H92 120.5
C92 C93 C94 119.0(9)
C92 C93 I2 122.1(7)
C94 C93 I2 118.9(7)
N2 C94 C93 122.7(9)
N2 C94 H94 118.7
C93 C94 H94 118.7

loop_
_geom_bond_atom_site_label_1
_geom_bond_atom_site_label_2
_geom_bond_distance
Zn1 S1 2.245(4)
Zn1 S3 2.381(2)
Zn1 S2 2.399(3)
Zn1 S4 2.417(2)
Zn2 S6 2.322(2)
Zn2 S15 2.331(2)
Zn2 S3 2.332(2)
Zn2 S5 2.370(2)
Zn3 S4 2.314(2)
Zn3 S7 2.328(2)
Zn3 S15 2.359(2)
Zn3 S8 2.361(2)
Zn4 S2 2.323(2)
Zn4 S15 2.332(2)
Zn4 S9 2.357(2)
Zn4 S11 2.359(2)
Zn5 N1 2.065(6)
Zn5 S11 2.330(2)
Zn5 S12 2.330(2)
Zn5 S5 2.342(2)
Zn6 S14 2.275(3)
Zn6 S13 2.374(3)
Zn6 S6 2.391(3)
Zn6 S7 2.407(2)
Zn7 N2 2.040(6)
Zn7 S9 2.324(2)
Zn7 S8 2.338(3)
Zn7 S10 2.340(2)
Zn8 S15 2.325(2)
Zn8 S13 2.329(2)
Zn8 S10 2.361(2)
Zn8 S12 2.362(2)
S1 C1 1.704(10)
S2 C7 1.788(8)
S3 C13 1.797(8)
S4 C19 1.779(8)
S5 C25 1.790(8)
S6 C31 1.792(8)
S7 C37 1.761(8)
S8 C43 1.795(8)
S9 C49 1.793(9)
S10 C55 1.762(8)
S11 C61 1.798(9)
S12 C67 1.779(9)
S13 C73 1.765(8)
S14 C79 1.723(13)
I1 C86 2.084(9)
I2 C93 2.081(10)
N1 C85 1.317(10)
N1 C89 1.324(11)
N2 C94 1.338(10)
N2 C90 1.347(11)
C1 C2 1.359(12)
C1 C6 1.390(12)
C2 C3 1.377(14)
C2 H2 0.9500
C3 C4 1.351(16)
C3 H3 0.9500
C4 C5 1.350(16)
C4 H4 0.9500
C5 C6 1.336(14)
C5 H5 0.9500
C6 H6 0.9500
C7 C12 1.372(12)
C7 C8 1.408(11)
C8 C9 1.379(13)
C8 H8 0.9500
C9 C10 1.363(15)
C9 H9 0.9500
C10 C11 1.380(14)
C10 H10 0.9500
C11 C12 1.393(13)
C11 H11 0.9500
C12 H12 0.9500
C13 C14 1.354(11)
C13 C18 1.376(11)
C14 C15 1.365(12)
C14 H14 0.9500
C15 C16 1.366(13)
C15 H15 0.9500
C16 C17 1.356(13)
C16 H16 0.9500
C17 C18 1.399(12)
C17 H17 0.9500
C18 H18 0.9500
C19 C24 1.334(11)
C19 C20 1.341(12)
C20 C21 1.399(13)
C20 H20 0.9500
C21 C22 1.361(15)
C21 H21 0.9500
C22 C23 1.345(17)
C22 H22 0.9500
C23 C24 1.377(15)
C23 H23 0.9500
C24 H24 0.9500
C25 C26 1.375(12)
C25 C30 1.378(12)
C26 C27 1.382(13)
C26 H26 0.9500
C27 C28 1.373(15)
C27 H27 0.9500
C28 C29 1.339(17)
C28 H28 0.9500
C29 C30 1.368(14)
C29 H29 0.9500
C30 H30 0.9500
C31 C36 1.381(12)
C31 C32 1.395(11)
C32 C33 1.392(12)
C32 H32 0.9500
C33 C34 1.345(14)
C33 H33 0.9500
C34 C35 1.383(14)
C34 H34 0.9500
C35 C36 1.391(12)
C35 H35 0.9500
C36 H36 0.9500
C37 C38 1.374(13)
C37 C42 1.396(13)
C38 C39 1.388(14)
C38 H38 0.9500
C39 C40 1.346(16)
C39 H39 0.9500
C40 C41 1.354(17)
C40 H40 0.9500
C41 C42 1.377(15)
C41 H41 0.9500
C42 H42 0.9500
C43 C44 1.361(11)
C43 C48 1.369(12)
C44 C45 1.390(12)
C44 H44 0.9500
C45 C46 1.353(15)
C45 H45 0.9500
C46 C47 1.362(14)
C46 H46 0.9500
C47 C48 1.387(12)
C47 H47 0.9500
C48 H48 0.9500
C49 C54 1.377(11)
C49 C50 1.384(12)
C50 C51 1.367(12)
C50 H50 0.9500
C51 C52 1.369(13)
C51 H51 0.9500
C52 C53 1.337(14)
C52 H52 0.9500
C53 C54 1.379(12)
C53 H53 0.9500
C54 H54 0.9500
C55 C56 1.366(12)
C55 C60 1.401(13)
C56 C57 1.404(13)
C56 H56 0.9500
C57 C58 1.375(17)
C57 H57 0.9500
C58 C59 1.357(18)
C58 H58 0.9500
C59 C60 1.365(15)
C59 H59 0.9500
C60 H60 0.9500
C61 C66 1.368(13)
C61 C62 1.389(13)
C62 C63 1.386(17)
C62 H62 0.9500
C63 C64 1.369(19)
C63 H63 0.9500
C64 C65 1.336(17)
C64 H64 0.9500
C65 C66 1.371(13)
C65 H65 0.9500
C66 H66 0.9500
C67 C68 1.356(13)
C67 C72 1.382(12)
C68 C69 1.402(14)
C68 H68 0.9500
C69 C70 1.352(16)
C69 H69 0.9500
C70 C71 1.333(16)
C70 H70 0.9500
C71 C72 1.368(15)
C71 H71 0.9500
C72 H72 0.9500
C73 C78 1.370(12)
C73 C74 1.385(11)
C74 C75 1.403(13)
C74 H74 0.9500
C75 C76 1.347(15)
C75 H75 0.9500
C76 C77 1.343(15)
C76 H76 0.9500
C77 C78 1.382(12)
C77 H77 0.9500
C78 H78 0.9500
C79 C84 1.384(17)
C79 C80 1.402(15)
C80 C81 1.452(17)
C80 H80 0.9500
C81 C82 1.320(19)
C81 H81 0.9500
C82 C83 1.33(2)
C82 H82 0.9500
C83 C84 1.487(19)
C83 H83 0.9500
C84 H84 0.9500
C85 C86 1.362(11)
C85 H85 0.9500
C86 C87 1.353(14)
C87 C88 1.350(14)
C87 H87 0.9500
C88 C89 1.383(12)
C88 H88 0.9500
C89 H89 0.9500
C90 C91 1.376(13)
C90 H90 0.9500
C91 C92 1.360(14)
C91 H91 0.9500
C92 C93 1.350(14)
C92 H92 0.9500
C93 C94 1.384(11)
C94 H94 0.9500
